data_9015788
loop_
_publ_author_name
'Armbruster, T.'
'Lazic, B.'
'Galuskina, I. O.'
'Galuskin, E. V.'
'Gnos, E.'
'Marzec, K. M.'
'Gazeev, V. M.'

_publ_section_title
;
 Trabzonite, Ca4[Si3O9(OH)]OH: crystal structure, revised formula, new occurrence
 and relation to killalaite
;
_journal_name_full 'Mineralogical Magazine'
_journal_page_first 455
_journal_page_last 472
_journal_paper_doi 10.1180/minmag.2012.076.3.02
_journal_volume 76
_journal_year 2012
_chemical_compound_source 'Northern Caucasus, Russia'
_chemical_formula_sum 'Ca6.32 H3.36 O16 Si4'
_chemical_name_mineral Killalaite
_space_group_IT_number 11
_symmetry_space_group_name_Hall '-P 2yb'
_symmetry_space_group_name_H-M 'P 1 21/m 1'
_cell_angle_alpha 90
_cell_angle_beta 97.692
_cell_angle_gamma 90
_cell_length_a 6.824
_cell_length_b 15.465
_cell_length_c 6.839
_cell_formula_units_Z 2
_cell_volume 715.247
_database_code_amcsd 0018997
_exptl_crystal_density_diffrn 2.902
_cod_duplicate_entry 1519934
_cod_original_formula_sum 'Ca6.32 H3.36 Si4 O16'
_cod_database_code 9015788

loop_
_space_group_symop_id
_space_group_symop_operation_xyz
1 x,y,z
2 x,1/2-y,z
3 -x,1/2+y,-z
4 -x,-y,-z

loop_
_atom_site_aniso_label
_atom_site_aniso_U_11
_atom_site_aniso_U_22
_atom_site_aniso_U_33
_atom_site_aniso_U_12
_atom_site_aniso_U_13
_atom_site_aniso_U_23
Ca1 0.02130 0.01670 0.02680 -0.00270 0.00200 -0.00260
Ca2 0.02720 0.03150 0.03060 0.00750 0.00490 0.01310
Ca3 0.06200 0.01040 0.01900 0.00000 0.00880 0.00000
Ca4 0.06700 0.01160 0.01970 0.00000 0.00050 0.00000
Ca5 0.01300 0.00800 0.01800 0.00000 0.00000 0.00000
Si1 0.02090 0.01700 0.02360 0.00250 0.00270 0.00390
Si2 0.01910 0.01060 0.01800 -0.00090 0.00230 0.00110
O1 0.01900 0.01600 0.02000 0.00300 0.00300 -0.00200
O2 0.02300 0.04400 0.02400 -0.00900 -0.00100 -0.00200
O3 0.03000 0.01200 0.02100 0.00200 0.00300 0.00100
O4 0.05000 0.03700 0.02500 -0.02200 0.00000 -0.00500
O5 0.02700 0.02100 0.03500 0.00600 0.00900 -0.00200
O6 0.03100 0.01500 0.02500 -0.00600 0.00500 0.00300
O7 0.02800 0.02400 0.06800 0.00700 0.01800 0.01800
O8 0.04000 0.01300 0.10200 0.00000 -0.02200 0.00000
O9 0.02600 0.01800 0.04400 0.00000 0.00800 0.00000

loop_
_atom_site_label
_atom_site_fract_x
_atom_site_fract_y
_atom_site_fract_z
_atom_site_occupancy
_atom_site_U_iso_or_equiv
Ca1 0.33240 -0.09374 0.92950 1.00000 0.02170
Ca2 0.71970 -0.10117 0.33150 1.00000 0.02970
Ca3 0.00840 0.25000 0.33510 1.00000 0.03000
Ca4 0.91960 0.25000 0.83140 1.00000 0.03320
Ca5 0.52160 0.25000 0.48150 0.32000 0.01300
H2 0.55500 -0.13100 0.67000 0.68000 0.05000
Si1 0.81420 -0.08700 0.83820 1.00000 0.02050
Si2 0.77980 0.08307 0.59960 1.00000 0.01590
O1 0.67840 -0.05830 0.00100 1.00000 0.01820
O2 0.69040 -0.14610 0.66410 1.00000 0.03060
O3 0.00390 -0.14380 0.92030 1.00000 0.02120
O4 0.67010 0.04870 0.39040 1.00000 0.03790
O5 0.62960 0.13080 0.73260 1.00000 0.02700
O6 0.95470 0.15090 0.57400 1.00000 0.02350
O7 0.88610 -0.00040 0.72430 1.00000 0.03860
O8 0.27610 0.25000 0.76300 1.00000 0.05500
O9 0.66140 0.25000 0.15410 1.00000 0.02900
H8 0.41800 0.25000 0.77000 1.00000 0.05000
H9 0.54000 0.25000 0.22000 1.00000 0.05000

loop_
_cod_related_entry_id
_cod_related_entry_database
_cod_related_entry_code
1 AMCSD 0018997
